data_1546991
loop_
_publ_author_name
'Zhong, Shuhuang'
'Tan, Yingxin'
'Zhong, Liu'
'Gao, Jie'
'Liao, Heng'
'Jiang, Long'
'Gao, Haiyang'
'Wu, Qing'

_publ_section_title
;
 Precision Synthesis of Ethylene and Polar Monomer Copolymers by
 Palladium-Catalyzed Living Coordination Copolymerization
;
_journal_issue 15
_journal_name_full Macromolecules
_journal_page_first 5661
_journal_paper_doi 10.1021/acs.macromol.7b01132
_journal_volume 50
_journal_year 2017
_chemical_formula_moiety 'C32 H12 B F24, C43 H50 N3 Pd'
_chemical_formula_sum 'C41 H47 Cl N2 Pd'
_chemical_formula_weight 709.66
_chemical_name_systematic
; 
 ? 
;
_space_group_IT_number 9
_symmetry_cell_setting monoclinic
_symmetry_space_group_name_Hall 'I -2ya'
_symmetry_space_group_name_H-M 'I 1 a 1'
_atom_sites_solution_hydrogens geom
_atom_sites_solution_primary direct
_atom_sites_solution_secondary difmap
_audit_creation_method SHELXL-97
_cell_angle_alpha 90.00
_cell_angle_beta 107.375(8)
_cell_angle_gamma 90.00
_cell_formula_units_Z 4
_cell_length_a 19.785(8)
_cell_length_b 10.825(2)
_cell_length_c 18.145(5)
_cell_measurement_reflns_used 1032
_cell_measurement_temperature 150(2)
_cell_measurement_theta_max 30.83
_cell_measurement_theta_min 4.17
_cell_volume 3708.8(19)
_computing_cell_refinement 'CrysAlisPro 1.171.38.43 (Rigaku OD, 2015)'
_computing_data_collection 'CrysAlisPro 1.171.38.43 (Rigaku OD, 2015)'
_computing_data_reduction 'CrysAlisPro 1.171.38.43 (Rigaku OD, 2015)'
_computing_structure_refinement 'SHELXL-97 (Sheldrick, 1997)'
_computing_structure_solution 'SHELXS-97 (Sheldrick, 1990)'
_diffrn_ambient_environment N~2~
_diffrn_ambient_temperature 150(2)
_diffrn_detector 'CCD plate'
_diffrn_detector_area_resol_mean 10.5826
_diffrn_detector_type AtlasS2
_diffrn_measured_fraction_theta_full 0.995
_diffrn_measured_fraction_theta_max 0.995
_diffrn_measurement_device 'four-circle diffractometer'
_diffrn_measurement_device_type 'SuperNova, Dual, Cu at zero, AtlasS2'
_diffrn_measurement_method 'omega scans'
_diffrn_radiation_monochromator mirror
_diffrn_radiation_probe x-ray
_diffrn_radiation_type 'Mo K\a'
_diffrn_radiation_wavelength 0.71073
_diffrn_reflns_av_R_equivalents 0.0748
_diffrn_reflns_av_sigmaI/netI 0.0999
_diffrn_reflns_limit_h_max 24
_diffrn_reflns_limit_h_min -25
_diffrn_reflns_limit_k_max 14
_diffrn_reflns_limit_k_min -13
_diffrn_reflns_limit_l_max 23
_diffrn_reflns_limit_l_min -23
_diffrn_reflns_number 16817
_diffrn_reflns_theta_full 27.48
_diffrn_reflns_theta_max 27.48
_diffrn_reflns_theta_min 3.33
_diffrn_source 'micro-focus sealed X-ray tube'
_diffrn_source_type 'SuperNova (Mo) X-ray Source'
_exptl_absorpt_coefficient_mu 0.602
_exptl_absorpt_correction_T_max 0.8262
_exptl_absorpt_correction_T_min 0.8036
_exptl_absorpt_process_details
;
;
_exptl_crystal_colour orange
_exptl_crystal_density_diffrn 1.271
_exptl_crystal_density_method 'not measured'
_exptl_crystal_description block
_exptl_crystal_F_000 1480
_exptl_crystal_size_max 0.38
_exptl_crystal_size_mid 0.34
_exptl_crystal_size_min 0.33
_refine_diff_density_max 0.776
_refine_diff_density_min -0.505
_refine_diff_density_rms 0.009
_refine_ls_abs_structure_details 'Flack H D (1983), Acta Cryst. A39, 876-881'
_refine_ls_abs_structure_Flack -0.04(3)
_refine_ls_extinction_method none
_refine_ls_goodness_of_fit_ref 0.948
_refine_ls_hydrogen_treatment constr
_refine_ls_matrix_type full
_refine_ls_number_parameters 415
_refine_ls_number_reflns 7716
_refine_ls_number_restraints 2
_refine_ls_restrained_S_all 0.948
_refine_ls_R_factor_all 0.0752
_refine_ls_R_factor_gt 0.0471
_refine_ls_shift/su_max 0.001
_refine_ls_shift/su_mean 0.000
_refine_ls_structure_factor_coef Fsqd
_refine_ls_weighting_details 'calc w=1/[\s^2^(Fo^2^)+(0.0238P)^2^+0.0000P] where P=(Fo^2^+2Fc^2^)/3'
_refine_ls_weighting_scheme calc
_refine_ls_wR_factor_gt 0.0906
_refine_ls_wR_factor_ref 0.1028
_reflns_number_gt 5121
_reflns_number_total 7716
_reflns_threshold_expression >2sigma(I)
_cod_data_source_file ma7b01132_si_002.cif
_cod_data_source_block i
_cod_original_cell_volume 3708.7(19)
_cod_original_sg_symbol_H-M Ia
_cod_database_code 1546991

loop_
_symmetry_equiv_pos_as_xyz
'x, y, z'
'x+1/2, -y, z'
'x+1/2, y+1/2, z+1/2'
'x+1, -y+1/2, z+1/2'

loop_
_atom_site_label
_atom_site_type_symbol
_atom_site_fract_x
_atom_site_fract_y
_atom_site_fract_z
_atom_site_U_iso_or_equiv
_atom_site_adp_type
_atom_site_occupancy
_atom_site_symmetry_multiplicity
_atom_site_calc_flag
_atom_site_refinement_flags
C1 C 0.3057(3) 0.6257(4) 0.5752(3) 0.0504(11) Uani 1 1 d .
C2 C 0.3132(3) 0.5160(3) 0.5302(3) 0.0488(11) Uani 1 1 d .
C3 C 0.3238(3) 0.3988(4) 0.5792(3) 0.0536(12) Uani 1 1 d .
H3 H 0.3288 0.3225 0.5502 0.064 Uiso 1 1 calc R
C4 C 0.3875(3) 0.4244(4) 0.6480(3) 0.0604(14) Uani 1 1 d .
C5 C 0.4482(3) 0.3529(5) 0.6710(4) 0.0764(16) Uani 1 1 d .
H5 H 0.4535 0.2825 0.6420 0.092 Uiso 1 1 calc R
C6 C 0.5010(4) 0.3866(6) 0.7375(4) 0.0917(19) Uani 1 1 d .
H6 H 0.5428 0.3382 0.7542 0.110 Uiso 1 1 calc R
C7 C 0.4940(4) 0.4880(6) 0.7794(4) 0.0891(18) Uani 1 1 d .
H7 H 0.5309 0.5089 0.8247 0.107 Uiso 1 1 calc R
C8 C 0.4335(4) 0.5608(5) 0.7566(4) 0.0794(17) Uani 1 1 d .
H8 H 0.4283 0.6310 0.7858 0.095 Uiso 1 1 calc R
C9 C 0.3815(3) 0.5283(4) 0.6906(3) 0.0604(14) Uani 1 1 d .
C10 C 0.3106(3) 0.5961(4) 0.6577(3) 0.0561(12) Uani 1 1 d .
H10 H 0.3057 0.6703 0.6885 0.067 Uiso 1 1 calc R
C11 C 0.2531(3) 0.5007(4) 0.6511(3) 0.0558(13) Uani 1 1 d .
C12 C 0.1987(4) 0.5102(6) 0.6821(4) 0.0684(17) Uani 1 1 d .
H12 H 0.1945 0.5810 0.7114 0.082 Uiso 1 1 calc R
C13 C 0.1498(3) 0.4162(6) 0.6706(4) 0.0769(16) Uani 1 1 d .
H13 H 0.1118 0.4223 0.6923 0.092 Uiso 1 1 calc R
C14 C 0.1553(3) 0.3148(6) 0.6286(4) 0.0810(17) Uani 1 1 d .
H14 H 0.1212 0.2507 0.6216 0.097 Uiso 1 1 calc R
C15 C 0.2100(3) 0.3034(4) 0.5958(3) 0.0662(14) Uani 1 1 d .
H15 H 0.2132 0.2331 0.5657 0.079 Uiso 1 1 calc R
C16 C 0.2597(3) 0.3967(4) 0.6082(3) 0.0572(12) Uani 1 1 d .
C17 C 0.2972(3) 0.8429(4) 0.5837(3) 0.0502(11) Uani 1 1 d .
C18 C 0.3614(3) 0.9075(4) 0.6109(3) 0.0644(14) Uani 1 1 d .
C19 C 0.3614(5) 1.0120(6) 0.6533(4) 0.083(2) Uani 1 1 d .
H19 H 0.4043 1.0571 0.6720 0.100 Uiso 1 1 calc R
C20 C 0.3042(4) 1.0535(6) 0.6696(4) 0.086(2) Uani 1 1 d .
H20 H 0.3069 1.1259 0.7000 0.103 Uiso 1 1 calc R
C21 C 0.2398(4) 0.9896(5) 0.6415(4) 0.0813(19) Uani 1 1 d .
H21 H 0.1986 1.0186 0.6528 0.098 Uiso 1 1 calc R
C22 C 0.2364(3) 0.8829(4) 0.5968(3) 0.0624(13) Uani 1 1 d .
C23 C 0.3265(3) 0.4264(4) 0.4171(3) 0.0502(11) Uani 1 1 d .
C24 C 0.3931(3) 0.4186(4) 0.4080(3) 0.0630(13) Uani 1 1 d .
C25 C 0.4085(4) 0.3181(5) 0.3691(4) 0.0779(16) Uani 1 1 d .
H25 H 0.4544 0.3103 0.3630 0.093 Uiso 1 1 calc R
C26 C 0.3581(4) 0.2286(5) 0.3389(4) 0.0764(17) Uani 1 1 d .
H26 H 0.3695 0.1592 0.3128 0.092 Uiso 1 1 calc R
C27 C 0.2926(4) 0.2396(4) 0.3464(4) 0.0735(16) Uani 1 1 d .
H27 H 0.2584 0.1776 0.3247 0.088 Uiso 1 1 calc R
C28 C 0.2732(3) 0.3384(4) 0.3849(3) 0.0550(12) Uani 1 1 d .
C29 C 0.4277(4) 0.8652(7) 0.5938(6) 0.113(3) Uani 1 1 d .
H29 H 0.4166 0.7855 0.5649 0.136 Uiso 1 1 calc R
C30 C 0.4512(6) 0.9577(13) 0.5419(7) 0.213(6) Uani 1 1 d .
H30A H 0.4175 0.9557 0.4898 0.319 Uiso 1 1 calc R
H30B H 0.4985 0.9352 0.5394 0.319 Uiso 1 1 calc R
H30C H 0.4526 1.0411 0.5633 0.319 Uiso 1 1 calc R
C31 C 0.4874(6) 0.8402(9) 0.6678(8) 0.159(4) Uani 1 1 d .
H31A H 0.4989 0.9165 0.6981 0.239 Uiso 1 1 calc R
H31B H 0.5293 0.8112 0.6548 0.239 Uiso 1 1 calc R
H31C H 0.4722 0.7769 0.6982 0.239 Uiso 1 1 calc R
C32 C 0.1671(4) 0.8188(6) 0.5672(4) 0.0856(18) Uani 1 1 d .
H32 H 0.1780 0.7300 0.5605 0.103 Uiso 1 1 calc R
C33 C 0.1255(4) 0.8670(9) 0.4866(5) 0.139(3) Uani 1 1 d .
H33A H 0.1180 0.9562 0.4893 0.209 Uiso 1 1 calc R
H33B H 0.0795 0.8250 0.4691 0.209 Uiso 1 1 calc R
H33C H 0.1523 0.8504 0.4502 0.209 Uiso 1 1 calc R
C34 C 0.1205(4) 0.8210(7) 0.6213(5) 0.114(3) Uani 1 1 d .
H34A H 0.1486 0.7949 0.6731 0.172 Uiso 1 1 calc R
H34B H 0.0805 0.7645 0.6017 0.172 Uiso 1 1 calc R
H34C H 0.1028 0.9050 0.6236 0.172 Uiso 1 1 calc R
C35 C 0.4479(4) 0.5188(6) 0.4386(4) 0.090(2) Uani 1 1 d .
H35 H 0.4253 0.5847 0.4618 0.109 Uiso 1 1 calc R
C36 C 0.5107(6) 0.4710(11) 0.5008(6) 0.186(5) Uani 1 1 d .
H36A H 0.4948 0.4344 0.5421 0.279 Uiso 1 1 calc R
H36B H 0.5433 0.5393 0.5217 0.279 Uiso 1 1 calc R
H36C H 0.5350 0.4082 0.4791 0.279 Uiso 1 1 calc R
C37 C 0.4701(5) 0.5770(9) 0.3729(6) 0.166(4) Uani 1 1 d .
H37A H 0.4928 0.6568 0.3897 0.248 Uiso 1 1 calc R
H37B H 0.4282 0.5893 0.3283 0.248 Uiso 1 1 calc R
H37C H 0.5035 0.5222 0.3585 0.248 Uiso 1 1 calc R
C38 C 0.1999(3) 0.3554(5) 0.3895(3) 0.0681(14) Uani 1 1 d .
H38 H 0.2030 0.3959 0.4400 0.082 Uiso 1 1 calc R
C39 C 0.1594(4) 0.4432(7) 0.3239(5) 0.106(2) Uani 1 1 d .
H39A H 0.1875 0.5180 0.3249 0.159 Uiso 1 1 calc R
H39B H 0.1138 0.4656 0.3313 0.159 Uiso 1 1 calc R
H39C H 0.1512 0.4015 0.2740 0.159 Uiso 1 1 calc R
C40 C 0.1601(4) 0.2329(6) 0.3857(5) 0.104(2) Uani 1 1 d .
H40A H 0.1445 0.2034 0.3322 0.156 Uiso 1 1 calc R
H40B H 0.1188 0.2455 0.4040 0.156 Uiso 1 1 calc R
H40C H 0.1916 0.1716 0.4183 0.156 Uiso 1 1 calc R
C41 C 0.2712(4) 0.9052(4) 0.4012(3) 0.086(2) Uani 1 1 d .
H41A H 0.2228 0.9148 0.3668 0.130 Uiso 1 1 calc R
H41B H 0.3048 0.9375 0.3757 0.130 Uiso 1 1 calc R
H41C H 0.2764 0.9510 0.4491 0.130 Uiso 1 1 calc R
Cl2 Cl 0.28559(15) 0.70004(18) 0.30053(13) 0.1011(8) Uani 1 1 d .
N1 N 0.2973(3) 0.7306(3) 0.5411(3) 0.0489(13) Uani 1 1 d .
N2 N 0.3122(2) 0.5299(3) 0.4598(2) 0.0506(10) Uani 1 1 d .
Pd1 Pd 0.29141(2) 0.72336(3) 0.42577(2) 0.05970(12) Uani 1 1 d .

loop_
_atom_site_aniso_label
_atom_site_aniso_U_11
_atom_site_aniso_U_22
_atom_site_aniso_U_33
_atom_site_aniso_U_23
_atom_site_aniso_U_13
_atom_site_aniso_U_12
C1 0.060(3) 0.049(2) 0.045(3) 0.000(2) 0.021(3) 0.000(2)
C2 0.060(3) 0.046(2) 0.038(3) -0.0029(18) 0.011(2) -0.003(2)
C3 0.076(3) 0.046(2) 0.039(3) 0.0020(18) 0.018(3) 0.000(2)
C4 0.084(4) 0.050(2) 0.052(3) 0.011(2) 0.028(3) 0.004(2)
C5 0.086(5) 0.071(3) 0.075(5) 0.014(3) 0.027(4) 0.010(3)
C6 0.072(4) 0.105(5) 0.091(5) 0.026(4) 0.012(4) 0.006(3)
C7 0.082(5) 0.098(4) 0.075(5) 0.013(4) 0.004(4) -0.009(4)
C8 0.096(5) 0.085(4) 0.049(4) 0.000(3) 0.010(4) -0.012(3)
C9 0.077(4) 0.065(3) 0.042(3) 0.007(2) 0.022(3) 0.000(3)
C10 0.079(4) 0.055(2) 0.037(3) -0.004(2) 0.021(3) -0.002(2)
C11 0.068(4) 0.060(3) 0.041(3) 0.008(2) 0.018(3) 0.003(2)
C12 0.078(4) 0.083(4) 0.045(4) 0.012(3) 0.020(3) 0.014(3)
C13 0.071(4) 0.096(4) 0.072(4) 0.023(3) 0.033(4) 0.010(3)
C14 0.067(4) 0.092(4) 0.085(5) 0.027(3) 0.023(4) -0.007(3)
C15 0.072(4) 0.066(3) 0.057(4) 0.016(2) 0.014(3) -0.003(3)
C16 0.071(3) 0.056(3) 0.050(3) 0.011(2) 0.026(3) 0.000(2)
C17 0.062(3) 0.048(2) 0.042(3) -0.0021(18) 0.017(3) -0.001(2)
C18 0.070(4) 0.063(3) 0.058(4) -0.004(2) 0.016(3) -0.006(2)
C19 0.117(6) 0.060(3) 0.065(5) -0.009(3) 0.016(4) -0.014(4)
C20 0.128(7) 0.059(4) 0.056(4) -0.009(3) 0.006(4) 0.018(4)
C21 0.107(6) 0.072(3) 0.063(4) -0.001(3) 0.023(4) 0.036(4)
C22 0.076(4) 0.059(3) 0.050(3) 0.003(2) 0.015(3) 0.010(2)
C23 0.064(3) 0.051(2) 0.039(3) -0.0018(18) 0.022(3) 0.003(2)
C24 0.067(4) 0.076(3) 0.049(3) -0.005(2) 0.021(3) -0.002(3)
C25 0.079(4) 0.095(4) 0.067(4) -0.007(3) 0.033(4) 0.013(3)
C26 0.091(5) 0.075(3) 0.066(4) -0.017(3) 0.028(4) 0.017(3)
C27 0.088(5) 0.066(3) 0.066(4) -0.015(3) 0.022(4) -0.008(3)
C28 0.061(3) 0.053(2) 0.050(3) -0.002(2) 0.015(3) -0.002(2)
C29 0.086(6) 0.120(5) 0.146(8) -0.054(5) 0.053(6) -0.041(4)
C30 0.136(9) 0.365(17) 0.161(11) 0.056(11) 0.080(9) -0.051(10)
C31 0.110(8) 0.174(8) 0.211(14) 0.034(8) 0.075(9) 0.034(6)
C32 0.079(5) 0.092(4) 0.090(5) 0.002(4) 0.032(4) 0.013(3)
C33 0.110(7) 0.206(9) 0.086(7) 0.005(6) 0.005(5) -0.044(6)
C34 0.085(5) 0.147(6) 0.124(7) 0.003(5) 0.050(5) 0.010(4)
C35 0.070(4) 0.113(4) 0.095(6) -0.025(4) 0.036(4) -0.025(3)
C36 0.158(10) 0.237(11) 0.107(8) 0.025(7) -0.047(7) -0.096(8)
C37 0.142(9) 0.191(8) 0.168(10) 0.030(7) 0.052(8) -0.077(7)
C38 0.068(4) 0.075(3) 0.059(4) -0.004(3) 0.015(3) -0.007(3)
C39 0.064(4) 0.141(6) 0.107(6) 0.019(5) 0.016(5) 0.011(4)
C40 0.103(6) 0.099(4) 0.119(7) -0.024(4) 0.049(5) -0.038(4)
C41 0.159(8) 0.044(2) 0.060(4) 0.010(2) 0.038(5) 0.010(3)
Cl2 0.174(2) 0.0903(10) 0.0438(11) 0.0043(10) 0.0391(13) -0.0089(13)
N1 0.056(3) 0.049(2) 0.044(3) -0.0077(17) 0.018(2) -0.0008(17)
N2 0.063(3) 0.0521(19) 0.039(2) -0.0060(15) 0.017(2) -0.0036(16)
Pd1 0.0898(3) 0.05314(16) 0.03775(18) 0.0023(2) 0.02147(17) -0.0049(3)

loop_
_atom_type_symbol
_atom_type_description
_atom_type_scat_dispersion_real
_atom_type_scat_dispersion_imag
_atom_type_scat_source
C C 0.0033 0.0016 'International Tables Vol C Tables 4.2.6.8 and 6.1.1.4'
H H 0.0000 0.0000 'International Tables Vol C Tables 4.2.6.8 and 6.1.1.4'
N N 0.0061 0.0033 'International Tables Vol C Tables 4.2.6.8 and 6.1.1.4'
Cl Cl 0.1484 0.1585 'International Tables Vol C Tables 4.2.6.8 and 6.1.1.4'
Pd Pd -0.9988 1.0072 'International Tables Vol C Tables 4.2.6.8 and 6.1.1.4'

loop_
_geom_angle_atom_site_label_1
_geom_angle_atom_site_label_2
_geom_angle_atom_site_label_3
_geom_angle
N1 C1 C2 117.8(5)
N1 C1 C10 129.1(5)
C2 C1 C10 113.1(4)
N2 C2 C1 119.0(4)
N2 C2 C3 129.6(4)
C1 C2 C3 111.4(4)
C16 C3 C4 107.2(4)
C16 C3 C2 103.4(4)
C4 C3 C2 105.3(4)
C16 C3 H3 113.4
C4 C3 H3 113.4
C2 C3 H3 113.4
C5 C4 C9 119.8(6)
C5 C4 C3 125.5(5)
C9 C4 C3 114.7(4)
C4 C5 C6 118.3(6)
C4 C5 H5 120.8
C6 C5 H5 120.8
C7 C6 C5 121.4(6)
C7 C6 H6 119.3
C5 C6 H6 119.3
C6 C7 C8 120.7(6)
C6 C7 H7 119.6
C8 C7 H7 119.6
C9 C8 C7 118.1(6)
C9 C8 H8 121.0
C7 C8 H8 121.0
C8 C9 C4 121.7(5)
C8 C9 C10 125.2(5)
C4 C9 C10 113.0(5)
C1 C10 C11 104.0(4)
C1 C10 C9 105.6(4)
C11 C10 C9 106.4(4)
C1 C10 H10 113.4
C11 C10 H10 113.4
C9 C10 H10 113.4
C12 C11 C16 120.5(5)
C12 C11 C10 125.8(5)
C16 C11 C10 113.7(4)
C11 C12 C13 119.3(6)
C11 C12 H12 120.4
C13 C12 H12 120.4
C14 C13 C12 120.7(6)
C14 C13 H13 119.6
C12 C13 H13 119.6
C13 C14 C15 121.1(6)
C13 C14 H14 119.5
C15 C14 H14 119.5
C16 C15 C14 118.3(5)
C16 C15 H15 120.9
C14 C15 H15 120.9
C15 C16 C11 120.1(5)
C15 C16 C3 125.8(5)
C11 C16 C3 114.1(4)
C22 C17 C18 122.2(4)
C22 C17 N1 120.2(4)
C18 C17 N1 117.6(4)
C19 C18 C17 117.2(5)
C19 C18 C29 120.9(6)
C17 C18 C29 121.9(5)
C20 C19 C18 123.2(7)
C20 C19 H19 118.4
C18 C19 H19 118.4
C19 C20 C21 119.5(6)
C19 C20 H20 120.2
C21 C20 H20 120.2
C22 C21 C20 119.7(6)
C22 C21 H21 120.1
C20 C21 H21 120.1
C17 C22 C21 118.1(6)
C17 C22 C32 123.7(4)
C21 C22 C32 118.2(5)
C24 C23 C28 122.1(4)
C24 C23 N2 117.4(4)
C28 C23 N2 120.5(4)
C25 C24 C23 118.3(5)
C25 C24 C35 120.6(5)
C23 C24 C35 121.1(5)
C24 C25 C26 120.8(5)
C24 C25 H25 119.6
C26 C25 H25 119.6
C27 C26 C25 120.0(5)
C27 C26 H26 120.0
C25 C26 H26 120.0
C26 C27 C28 122.3(5)
C26 C27 H27 118.8
C28 C27 H27 118.8
C27 C28 C23 116.3(5)
C27 C28 C38 122.8(5)
C23 C28 C38 120.8(4)
C18 C29 C31 111.4(7)
C18 C29 C30 111.7(8)
C31 C29 C30 111.1(7)
C18 C29 H29 107.5
C31 C29 H29 107.5
C30 C29 H29 107.5
C29 C30 H30A 109.5
C29 C30 H30B 109.5
H30A C30 H30B 109.5
C29 C30 H30C 109.5
H30A C30 H30C 109.5
H30B C30 H30C 109.5
C29 C31 H31A 109.5
C29 C31 H31B 109.5
H31A C31 H31B 109.5
C29 C31 H31C 109.5
H31A C31 H31C 109.5
H31B C31 H31C 109.5
C22 C32 C34 115.3(6)
C22 C32 C33 111.1(5)
C34 C32 C33 110.4(6)
C22 C32 H32 106.5
C34 C32 H32 106.5
C33 C32 H32 106.5
C32 C33 H33A 109.5
C32 C33 H33B 109.5
H33A C33 H33B 109.5
C32 C33 H33C 109.5
H33A C33 H33C 109.5
H33B C33 H33C 109.5
C32 C34 H34A 109.5
C32 C34 H34B 109.5
H34A C34 H34B 109.5
C32 C34 H34C 109.5
H34A C34 H34C 109.5
H34B C34 H34C 109.5
C36 C35 C24 111.7(6)
C36 C35 C37 111.3(7)
C24 C35 C37 110.5(6)
C36 C35 H35 107.7
C24 C35 H35 107.7
C37 C35 H35 107.7
C35 C36 H36A 109.5
C35 C36 H36B 109.5
H36A C36 H36B 109.5
C35 C36 H36C 109.5
H36A C36 H36C 109.5
H36B C36 H36C 109.5
C35 C37 H37A 109.5
C35 C37 H37B 109.5
H37A C37 H37B 109.5
C35 C37 H37C 109.5
H37A C37 H37C 109.5
H37B C37 H37C 109.5
C28 C38 C40 112.7(5)
C28 C38 C39 108.7(5)
C40 C38 C39 110.8(5)
C28 C38 H38 108.1
C40 C38 H38 108.1
C39 C38 H38 108.1
C38 C39 H39A 109.5
C38 C39 H39B 109.5
H39A C39 H39B 109.5
C38 C39 H39C 109.5
H39A C39 H39C 109.5
H39B C39 H39C 109.5
C38 C40 H40A 109.5
C38 C40 H40B 109.5
H40A C40 H40B 109.5
C38 C40 H40C 109.5
H40A C40 H40C 109.5
H40B C40 H40C 109.5
Pd1 C41 H41A 109.5
Pd1 C41 H41B 109.5
H41A C41 H41B 109.5
Pd1 C41 H41C 109.5
H41A C41 H41C 109.5
H41B C41 H41C 109.5
C1 N1 C17 120.5(5)
C1 N1 Pd1 114.7(4)
C17 N1 Pd1 124.7(3)
C2 N2 C23 119.9(4)
C2 N2 Pd1 109.8(3)
C23 N2 Pd1 130.2(3)
C41 Pd1 N1 97.70(18)
C41 Pd1 N2 176.2(2)
N1 Pd1 N2 78.54(13)
C41 Pd1 Cl2 86.53(16)
N1 Pd1 Cl2 175.75(11)
N2 Pd1 Cl2 97.23(11)

loop_
_geom_bond_atom_site_label_1
_geom_bond_atom_site_label_2
_geom_bond_distance
C1 N1 1.281(6)
C1 C2 1.474(6)
C1 C10 1.505(6)
C2 N2 1.280(5)
C2 C3 1.528(6)
C3 C16 1.512(6)
C3 C4 1.512(7)
C3 H3 1.0000
C4 C5 1.384(7)
C4 C9 1.389(7)
C5 C6 1.389(9)
C5 H5 0.9500
C6 C7 1.365(9)
C6 H6 0.9500
C7 C8 1.389(8)
C7 H7 0.9500
C8 C9 1.371(8)
C8 H8 0.9500
C9 C10 1.536(8)
C10 C11 1.514(7)
C10 H10 1.0000
C11 C12 1.360(8)
C11 C16 1.396(7)
C12 C13 1.376(9)
C12 H12 0.9500
C13 C14 1.360(8)
C13 H13 0.9500
C14 C15 1.386(8)
C14 H14 0.9500
C15 C16 1.380(7)
C15 H15 0.9500
C17 C22 1.364(7)
C17 C18 1.404(7)
C17 N1 1.441(6)
C18 C19 1.368(8)
C18 C29 1.506(9)
C19 C20 1.331(10)
C19 H19 0.9500
C20 C21 1.406(9)
C20 H20 0.9500
C21 C22 1.402(7)
C21 H21 0.9500
C22 C32 1.487(8)
C23 C24 1.380(7)
C23 C28 1.411(6)
C23 N2 1.438(5)
C24 C25 1.380(7)
C24 C35 1.516(8)
C25 C26 1.382(8)
C25 H25 0.9500
C26 C27 1.348(8)
C26 H26 0.9500
C27 C28 1.392(7)
C27 H27 0.9500
C28 C38 1.490(7)
C29 C31 1.524(13)
C29 C30 1.539(12)
C29 H29 1.0000
C30 H30A 0.9800
C30 H30B 0.9800
C30 H30C 0.9800
C31 H31A 0.9800
C31 H31B 0.9800
C31 H31C 0.9800
C32 C34 1.535(8)
C32 C33 1.539(10)
C32 H32 1.0000
C33 H33A 0.9800
C33 H33B 0.9800
C33 H33C 0.9800
C34 H34A 0.9800
C34 H34B 0.9800
C34 H34C 0.9800
C35 C36 1.498(12)
C35 C37 1.524(10)
C35 H35 1.0000
C36 H36A 0.9800
C36 H36B 0.9800
C36 H36C 0.9800
C37 H37A 0.9800
C37 H37B 0.9800
C37 H37C 0.9800
C38 C40 1.532(7)
C38 C39 1.547(8)
C38 H38 1.0000
C39 H39A 0.9800
C39 H39B 0.9800
C39 H39C 0.9800
C40 H40A 0.9800
C40 H40B 0.9800
C40 H40C 0.9800
C41 Pd1 2.032(4)
C41 H41A 0.9800
C41 H41B 0.9800
C41 H41C 0.9800
Cl2 Pd1 2.255(2)
N1 Pd1 2.061(6)
N2 Pd1 2.187(4)

loop_
_geom_torsion_atom_site_label_1
_geom_torsion_atom_site_label_2
_geom_torsion_atom_site_label_3
_geom_torsion_atom_site_label_4
_geom_torsion
N1 C1 C2 N2 0.9(7)
C10 C1 C2 N2 -177.8(4)
N1 C1 C2 C3 179.2(5)
C10 C1 C2 C3 0.5(6)
N2 C2 C3 C16 -125.5(6)
C1 C2 C3 C16 56.4(5)
N2 C2 C3 C4 122.1(6)
C1 C2 C3 C4 -55.9(5)
C16 C3 C4 C5 126.1(5)
C2 C3 C4 C5 -124.3(5)
C16 C3 C4 C9 -52.7(5)
C2 C3 C4 C9 56.9(5)
C9 C4 C5 C6 1.2(8)
C3 C4 C5 C6 -177.5(5)
C4 C5 C6 C7 -0.3(9)
C5 C6 C7 C8 -0.1(9)
C6 C7 C8 C9 -0.4(9)
C7 C8 C9 C4 1.3(8)
C7 C8 C9 C10 178.6(5)
C5 C4 C9 C8 -1.8(7)
C3 C4 C9 C8 177.1(5)
C5 C4 C9 C10 -179.3(4)
C3 C4 C9 C10 -0.5(6)
N1 C1 C10 C11 124.7(6)
C2 C1 C10 C11 -56.7(5)
N1 C1 C10 C9 -123.5(6)
C2 C1 C10 C9 55.1(5)
C8 C9 C10 C1 126.4(5)
C4 C9 C10 C1 -56.1(5)
C8 C9 C10 C11 -123.5(5)
C4 C9 C10 C11 54.0(5)
C1 C10 C11 C12 -123.1(6)
C9 C10 C11 C12 125.7(6)
C1 C10 C11 C16 56.5(5)
C9 C10 C11 C16 -54.7(5)
C16 C11 C12 C13 -0.2(8)
C10 C11 C12 C13 179.4(5)
C11 C12 C13 C14 -0.2(9)
C12 C13 C14 C15 -0.3(9)
C13 C14 C15 C16 1.3(8)
C14 C15 C16 C11 -1.6(8)
C14 C15 C16 C3 178.2(5)
C12 C11 C16 C15 1.1(8)
C10 C11 C16 C15 -178.5(5)
C12 C11 C16 C3 -178.7(5)
C10 C11 C16 C3 1.7(6)
C4 C3 C16 C15 -127.7(5)
C2 C3 C16 C15 121.4(5)
C4 C3 C16 C11 52.1(5)
C2 C3 C16 C11 -58.8(5)
C22 C17 C18 C19 1.6(8)
N1 C17 C18 C19 -178.2(5)
C22 C17 C18 C29 -177.8(6)
N1 C17 C18 C29 2.4(8)
C17 C18 C19 C20 0.2(9)
C29 C18 C19 C20 179.7(7)
C18 C19 C20 C21 -1.1(11)
C19 C20 C21 C22 0.1(10)
C18 C17 C22 C21 -2.5(7)
N1 C17 C22 C21 177.3(5)
C18 C17 C22 C32 178.3(5)
N1 C17 C22 C32 -1.9(8)
C20 C21 C22 C17 1.6(8)
C20 C21 C22 C32 -179.1(6)
C28 C23 C24 C25 -3.0(8)
N2 C23 C24 C25 178.2(5)
C28 C23 C24 C35 175.8(5)
N2 C23 C24 C35 -2.9(8)
C23 C24 C25 C26 1.0(8)
C35 C24 C25 C26 -177.9(6)
C24 C25 C26 C27 0.9(9)
C25 C26 C27 C28 -0.8(10)
C26 C27 C28 C23 -1.1(8)
C26 C27 C28 C38 176.3(6)
C24 C23 C28 C27 3.1(7)
N2 C23 C28 C27 -178.2(4)
C24 C23 C28 C38 -174.4(5)
N2 C23 C28 C38 4.3(7)
C19 C18 C29 C31 59.5(9)
C17 C18 C29 C31 -121.1(7)
C19 C18 C29 C30 -65.4(10)
C17 C18 C29 C30 114.0(7)
C17 C22 C32 C34 144.0(6)
C21 C22 C32 C34 -35.2(8)
C17 C22 C32 C33 -89.5(7)
C21 C22 C32 C33 91.4(7)
C25 C24 C35 C36 -65.3(9)
C23 C24 C35 C36 115.9(8)
C25 C24 C35 C37 59.3(9)
C23 C24 C35 C37 -119.6(7)
C27 C28 C38 C40 28.3(8)
C23 C28 C38 C40 -154.4(5)
C27 C28 C38 C39 -95.0(6)
C23 C28 C38 C39 82.3(6)
C2 C1 N1 C17 -173.3(4)
C10 C1 N1 C17 5.3(9)
C2 C1 N1 Pd1 2.8(6)
C10 C1 N1 Pd1 -178.7(4)
C22 C17 N1 C1 -84.9(7)
C18 C17 N1 C1 94.9(6)
C22 C17 N1 Pd1 99.4(5)
C18 C17 N1 Pd1 -80.8(6)
C1 C2 N2 C23 173.9(4)
C3 C2 N2 C23 -4.1(8)
C1 C2 N2 Pd1 -3.8(5)
C3 C2 N2 Pd1 178.3(4)
C24 C23 N2 C2 -101.3(5)
C28 C23 N2 C2 79.9(6)
C24 C23 N2 Pd1 75.8(5)
C28 C23 N2 Pd1 -103.0(4)
C1 N1 Pd1 C41 175.8(5)
C17 N1 Pd1 C41 -8.3(5)
C1 N1 Pd1 N2 -3.6(4)
C17 N1 Pd1 N2 172.3(5)
C1 N1 Pd1 Cl2 2(3)
C17 N1 Pd1 Cl2 178(31)
C2 N2 Pd1 C41 -5(4)
C23 N2 Pd1 C41 178(31)
C2 N2 Pd1 N1 3.9(4)
C23 N2 Pd1 N1 -173.4(4)
C2 N2 Pd1 Cl2 -175.7(3)
C23 N2 Pd1 Cl2 7.0(4)
